data_2225229
loop_
_publ_author_name
'Stewart, Constantine A.'
'Dickie, Diane A.'
'Kemp, Richard A.'

_publ_section_title
;
 1,3-Bis(phenylsufanylmethyl)benzene
;
_journal_issue 3
_journal_name_full 'Acta Crystallographica Section E'
_journal_page_first o677
_journal_page_last o678
_journal_paper_doi 10.1107/S1600536810005775
_journal_volume 66
_journal_year 2010
_chemical_formula_iupac 'C20 H18 S2'
_chemical_formula_moiety 'C20 H18 S2'
_chemical_formula_sum 'C20 H18 S2'
_chemical_formula_weight 322.46
_chemical_melting_point_gt 357
_chemical_melting_point_lt 359
_chemical_name_common 1,3-bis(phenylthiomethyl)benzene
_chemical_name_systematic
;
1,3-Bis(phenylsufanylmethyl)benzene
;
_space_group_IT_number 36
_symmetry_cell_setting orthorhombic
_symmetry_space_group_name_Hall 'C 2c -2'
_symmetry_space_group_name_H-M 'C m c 21'
_atom_sites_solution_hydrogens difmap
_atom_sites_solution_primary direct
_atom_sites_solution_secondary difmap
_audit_creation_method SHELXL-97
_cell_angle_alpha 90.00
_cell_angle_beta 90.00
_cell_angle_gamma 90.00
_cell_formula_units_Z 4
_cell_length_a 32.072(2)
_cell_length_b 7.6053(5)
_cell_length_c 6.8224(5)
_cell_measurement_reflns_used 8194
_cell_measurement_temperature 228(2)
_cell_measurement_theta_max 28.06
_cell_measurement_theta_min 2.75
_cell_volume 1664.10(19)
_computing_cell_refinement '<i>SAINT</i> (Bruker, 2007)'
_computing_data_collection '<i>APEX2</i> (Bruker, 2007)'
_computing_data_reduction '<i>SAINT</i> (Bruker, 2007)'
_computing_molecular_graphics '<i>DIAMOND</i> (Brandenburg, 2007)'
_computing_publication_material
;
<i>publCIF</i> (McMahon & Westrip, 2008) and Platon (Spek, 2009)
;
_computing_structure_refinement 'XL in <i>SHELXTL</i> (Sheldrick, 2008)'
_computing_structure_solution 'XS in <i>SHELXTL</i> (Sheldrick, 2008)'
_diffrn_ambient_temperature 228(2)
_diffrn_measured_fraction_theta_full 0.997
_diffrn_measured_fraction_theta_max 0.997
_diffrn_measurement_device_type 'Bruker APEXII CCD area-detector'
_diffrn_measurement_method '\f and \w scans'
_diffrn_radiation_monochromator graphite
_diffrn_radiation_source 'fine-focus sealed tube'
_diffrn_radiation_type MoK\a
_diffrn_radiation_wavelength 0.71073
_diffrn_reflns_av_R_equivalents 0.0515
_diffrn_reflns_av_sigmaI/netI 0.0342
_diffrn_reflns_limit_h_max 40
_diffrn_reflns_limit_h_min -40
_diffrn_reflns_limit_k_max 9
_diffrn_reflns_limit_k_min -9
_diffrn_reflns_limit_l_max 8
_diffrn_reflns_limit_l_min -8
_diffrn_reflns_number 14404
_diffrn_reflns_theta_full 26.38
_diffrn_reflns_theta_max 26.38
_diffrn_reflns_theta_min 3.29
_exptl_absorpt_coefficient_mu 0.314
_exptl_absorpt_correction_T_max 0.9699
_exptl_absorpt_correction_T_min 0.7965
_exptl_absorpt_correction_type multi-scan
_exptl_absorpt_process_details '(<i>SADABS</i>; Bruker, 2001)'
_exptl_crystal_colour colourless
_exptl_crystal_density_diffrn 1.287
_exptl_crystal_density_method 'not measured'
_exptl_crystal_description needle
_exptl_crystal_F_000 680
_exptl_crystal_size_max 0.76
_exptl_crystal_size_mid 0.15
_exptl_crystal_size_min 0.10
_refine_diff_density_max 0.268
_refine_diff_density_min -0.313
_refine_ls_abs_structure_details 'Flack (1983), 736 Friedel pairs'
_refine_ls_abs_structure_Flack 0.05(12)
_refine_ls_extinction_method none
_refine_ls_goodness_of_fit_ref 1.120
_refine_ls_hydrogen_treatment constr
_refine_ls_matrix_type full
_refine_ls_number_constraints 38
_refine_ls_number_parameters 103
_refine_ls_number_reflns 1689
_refine_ls_number_restraints 1
_refine_ls_restrained_S_all 1.120
_refine_ls_R_factor_all 0.0504
_refine_ls_R_factor_gt 0.0345
_refine_ls_shift/su_max 0.000
_refine_ls_shift/su_mean 0.000
_refine_ls_structure_factor_coef Fsqd
_refine_ls_weighting_details 'calc w=1/[\s^2^(Fo^2^)+(0.0408P)^2^+0.6358P] where P=(Fo^2^+2Fc^2^)/3'
_refine_ls_weighting_scheme calc
_refine_ls_wR_factor_gt 0.0763
_refine_ls_wR_factor_ref 0.0856
_reflns_number_gt 1417
_reflns_number_total 1689
_reflns_threshold_expression >2sigma(I)
_cod_data_source_file fb2176.cif
_cod_data_source_block I
_cod_depositor_comments
;
The following automatic conversions were performed:
'_symmetry_cell_setting' value 'Orthorhombic' changed to 'orthorhombic'
according to '/home/saulius/struct/CIF-dictionaries/cif_core.dic'
dictionary named 'cif_core.dic' version 2.4.1 from 2010-06-29.

Automatic conversion script
Id: cif_fix_enum 1527 2010-12-29 10:47:43Z saulius 

The following automatic conversions were performed:

'_symmetry_cell_setting' value 'Orthorhombic' changed to
'orthorhombic' according to
/home/saulius/struct/CIF-dictionaries/cif_core.dic dictionary named
'cif_core.dic' version 2.4.1 from 2010-06-29.

Automatic conversion script
Id: cif_fix_values 1715 2011-07-08 13:25:40Z adriana 
;
_cod_original_cell_volume 1664.1(2)
_cod_database_code 2225229
_cod_database_fobs_code 2225229

loop_
_symmetry_equiv_pos_as_xyz
'x, y, z'
'-x, -y, z+1/2'
'x, -y, z+1/2'
'-x, y, z'
'x+1/2, y+1/2, z'
'-x+1/2, -y+1/2, z+1/2'
'x+1/2, -y+1/2, z+1/2'
'-x+1/2, y+1/2, z'

loop_
_atom_site_type_symbol
_atom_site_label
_atom_site_fract_x
_atom_site_fract_y
_atom_site_fract_z
_atom_site_U_iso_or_equiv
_atom_site_adp_type
_atom_site_calc_flag
_atom_site_refinement_flags
_atom_site_occupancy
_atom_site_disorder_assembly
_atom_site_disorder_group
S S1 0.415866(15) 0.21909(7) 0.49099(13) 0.03480(17) Uani d . 1 . .
C C1 0.5000 0.3639(4) 0.7139(5) 0.0295(7) Uani d S 1 . .
H H1A 0.5000 0.4312 0.5984 0.035 Uiso calc SR 1 . .
C C2 0.46220(7) 0.3148(3) 0.7983(4) 0.0295(5) Uani d . 1 . .
C C3 0.46271(7) 0.2166(3) 0.9699(5) 0.0362(6) Uani d . 1 . .
H H3A 0.4374 0.1836 1.0290 0.043 Uiso calc R 1 . .
C C4 0.5000 0.1671(4) 1.0546(6) 0.0406(9) Uani d S 1 . .
H H4A 0.5000 0.0996 1.1700 0.049 Uiso calc SR 1 . .
C C5 0.42152(7) 0.3621(3) 0.7015(4) 0.0343(6) Uani d . 1 . .
H H5A 0.4218 0.4855 0.6601 0.041 Uiso calc R 1 . .
H H5B 0.3983 0.3448 0.7928 0.041 Uiso calc R 1 . .
C C6 0.36379(7) 0.2480(3) 0.4147(4) 0.0313(5) Uani d . 1 . .
C C7 0.33665(6) 0.3748(3) 0.4885(5) 0.0344(5) Uani d . 1 . .
H H7A 0.3459 0.4547 0.5843 0.041 Uiso calc R 1 . .
C C8 0.29608(8) 0.3827(3) 0.4201(4) 0.0400(6) Uani d . 1 . .
H H8A 0.2779 0.4681 0.4710 0.048 Uiso calc R 1 . .
C C9 0.28185(8) 0.2686(3) 0.2796(4) 0.0449(7) Uani d . 1 . .
H H9A 0.2541 0.2750 0.2353 0.054 Uiso calc R 1 . .
C C10 0.30905(8) 0.1432(4) 0.2032(4) 0.0467(7) Uani d . 1 . .
H H10A 0.2998 0.0651 0.1058 0.056 Uiso calc R 1 . .
C C11 0.34957(8) 0.1333(3) 0.2704(4) 0.0401(6) Uani d . 1 . .
H H11A 0.3677 0.0483 0.2183 0.048 Uiso calc R 1 . .

loop_
_atom_site_aniso_label
_atom_site_aniso_U_11
_atom_site_aniso_U_22
_atom_site_aniso_U_33
_atom_site_aniso_U_12
_atom_site_aniso_U_13
_atom_site_aniso_U_23
S1 0.0321(3) 0.0375(3) 0.0348(3) 0.0052(2) 0.0004(3) -0.0071(4)
C1 0.0353(17) 0.0270(15) 0.0264(19) 0.000 0.000 0.0012(14)
C2 0.0326(12) 0.0268(10) 0.0290(13) 0.0000(9) 0.0007(10) -0.0049(11)
C3 0.0406(12) 0.0326(10) 0.0356(15) -0.0048(9) 0.0095(14) -0.0008(13)
C4 0.058(2) 0.0348(17) 0.029(2) 0.000 0.000 0.0085(15)
C5 0.0304(11) 0.0341(12) 0.0382(15) 0.0018(10) 0.0014(11) -0.0071(11)
C6 0.0316(12) 0.0328(11) 0.0295(13) -0.0041(9) 0.0021(9) 0.0027(10)
C7 0.0321(10) 0.0384(11) 0.0327(13) -0.0010(8) 0.0007(14) -0.0038(15)
C8 0.0355(13) 0.0476(14) 0.0369(15) 0.0035(11) 0.0043(11) -0.0001(11)
C9 0.0335(13) 0.0581(15) 0.0430(18) -0.0060(11) -0.0051(12) 0.0049(15)
C10 0.0478(16) 0.0509(16) 0.0413(18) -0.0095(12) -0.0065(13) -0.0095(13)
C11 0.0446(14) 0.0375(13) 0.0381(16) 0.0002(11) 0.0010(12) -0.0101(12)

loop_
_atom_type_symbol
_atom_type_description
_atom_type_scat_dispersion_real
_atom_type_scat_dispersion_imag
_atom_type_scat_source
C C 0.0033 0.0016 'International Tables Vol C Tables 4.2.6.8 and 6.1.1.4'
H H 0.0000 0.0000 'International Tables Vol C Tables 4.2.6.8 and 6.1.1.4'
S S 0.1246 0.1234 'International Tables Vol C Tables 4.2.6.8 and 6.1.1.4'

loop_
_geom_angle_atom_site_label_1
_geom_angle_atom_site_label_2
_geom_angle_atom_site_label_3
_geom_angle_site_symmetry_1
_geom_angle_site_symmetry_3
_geom_angle
_geom_angle_publ_flag
C6 S1 C5 . . 104.72(11) ?
C2 C1 C2 4_655 . 121.0(3) ?
C2 C1 H1A 4_655 . 119.5 ?
C2 C1 H1A . . 119.5 ?
C3 C2 C1 . . 118.8(2) ?
C3 C2 C5 . . 120.57(19) ?
C1 C2 C5 . . 120.5(2) ?
C4 C3 C2 . . 120.6(2) ?
C4 C3 H3A . . 119.7 ?
C2 C3 H3A . . 119.7 ?
C3 C4 C3 . 4_655 120.1(4) ?
C3 C4 H4A . . 120.0 ?
C3 C4 H4A 4_655 . 120.0 ?
C2 C5 S1 . . 106.92(15) ?
C2 C5 H5A . . 110.3 ?
S1 C5 H5A . . 110.3 ?
C2 C5 H5B . . 110.3 ?
S1 C5 H5B . . 110.3 ?
H5A C5 H5B . . 108.6 ?
C11 C6 C7 . . 119.0(2) ?
C11 C6 S1 . . 116.16(18) ?
C7 C6 S1 . . 124.85(19) ?
C8 C7 C6 . . 119.7(2) ?
C8 C7 H7A . . 120.2 ?
C6 C7 H7A . . 120.2 ?
C9 C8 C7 . . 121.4(2) ?
C9 C8 H8A . . 119.3 ?
C7 C8 H8A . . 119.3 ?
C8 C9 C10 . . 119.1(2) ?
C8 C9 H9A . . 120.5 ?
C10 C9 H9A . . 120.5 ?
C11 C10 C9 . . 120.2(2) ?
C11 C10 H10A . . 119.9 ?
C9 C10 H10A . . 119.9 ?
C10 C11 C6 . . 120.6(2) ?
C10 C11 H11A . . 119.7 ?
C6 C11 H11A . . 119.7 ?

loop_
_geom_bond_atom_site_label_1
_geom_bond_atom_site_label_2
_geom_bond_site_symmetry_2
_geom_bond_distance
_geom_bond_publ_flag
S1 C6 . 1.763(2) ?
S1 C5 . 1.811(2) ?
C1 C2 4_655 1.393(3) ?
C1 C2 . 1.393(3) ?
C1 H1A . 0.9400 ?
C2 C3 . 1.388(4) ?
C2 C5 . 1.506(3) ?
C3 C4 . 1.381(3) ?
C3 H3A . 0.9400 ?
C4 C3 4_655 1.381(3) ?
C4 H4A . 0.9400 ?
C5 H5A . 0.9800 ?
C5 H5B . 0.9800 ?
C6 C11 . 1.392(3) ?
C6 C7 . 1.393(3) ?
C7 C8 . 1.384(3) ?
C7 H7A . 0.9400 ?
C8 C9 . 1.371(4) ?
C8 H8A . 0.9400 ?
C9 C10 . 1.394(4) ?
C9 H9A . 0.9400 ?
C10 C11 . 1.380(3) ?
C10 H10A . 0.9400 ?
C11 H11A . 0.9400 ?

loop_
_geom_hbond_atom_site_label_D
_geom_hbond_atom_site_label_H
_geom_hbond_atom_site_label_A
_geom_hbond_site_symmetry_A
_geom_hbond_distance_DH
_geom_hbond_distance_HA
_geom_hbond_distance_DA
_geom_hbond_angle_DHA
C1 H1A Cg1 2_664 0.94 2.69 3.57(5) 154.6
C1 H1A Cg1 3_564 0.94 2.69 3.57(5) 154.6
C7 H7A Cg2 3_565 0.94 2.85 3.67(6) 146.7

loop_
_geom_torsion_atom_site_label_1
_geom_torsion_atom_site_label_2
_geom_torsion_atom_site_label_3
_geom_torsion_atom_site_label_4
_geom_torsion_site_symmetry_1
_geom_torsion_site_symmetry_2
_geom_torsion_site_symmetry_3
_geom_torsion_site_symmetry_4
_geom_torsion
_geom_torsion_publ_flag
C2 C1 C2 C3 4_655 . . . 0.6(4) ?
C2 C1 C2 C5 4_655 . . . -177.45(19) ?
C1 C2 C3 C4 . . . . -0.6(4) ?
C5 C2 C3 C4 . . . . 177.4(2) ?
C2 C3 C4 C3 . . . 4_655 0.7(5) ?
C3 C2 C5 S1 . . . . -104.0(2) ?
C1 C2 C5 S1 . . . . 74.0(2) ?
C6 S1 C5 C2 . . . . 168.24(15) ?
C5 S1 C6 C11 . . . . -171.28(19) ?
C5 S1 C6 C7 . . . . 8.5(2) ?
C11 C6 C7 C8 . . . . 1.1(4) ?
S1 C6 C7 C8 . . . . -178.7(2) ?
C6 C7 C8 C9 . . . . -0.4(4) ?
C7 C8 C9 C10 . . . . -0.5(4) ?
C8 C9 C10 C11 . . . . 0.7(4) ?
C9 C10 C11 C6 . . . . 0.0(4) ?
C7 C6 C11 C10 . . . . -0.9(4) ?
S1 C6 C11 C10 . . . . 178.9(2) ?
